data_7020090
loop_
_publ_author_name
'Okamoto, Kazuhiro'
'Omoto, Yusuke'
'Sano, Hayato'
'Ohe, Kouichi'

_publ_section_title
;
 Alkyne-coordinating tridentate ligands: structural properties and
 reactivity of their rhodium complexes.
;
_journal_issue 36
_journal_name_full 'Dalton transactions (Cambridge, England : 2003)'
_journal_page_first 10926
_journal_page_last 10929
_journal_paper_doi 10.1039/c2dt31322g
_journal_volume 41
_journal_year 2012
_chemical_formula_moiety 'C53 H44 F6 O P3 Rh'
_chemical_formula_sum 'C53 H44 F6 O P3 Rh'
_chemical_formula_weight 1006.75
_space_group_IT_number 2
_symmetry_cell_setting triclinic
_symmetry_Int_Tables_number 2
_symmetry_space_group_name_Hall '-P 1'
_symmetry_space_group_name_H-M 'P -1'
_atom_sites_solution_hydrogens geom
_atom_sites_solution_primary direct
_atom_sites_solution_secondary difmap
_cell_angle_alpha 98.691(5)
_cell_angle_beta 90.116(3)
_cell_angle_gamma 112.174(3)
_cell_formula_units_Z 2
_cell_length_a 11.129(4)
_cell_length_b 14.638(5)
_cell_length_c 15.649(5)
_cell_measurement_reflns_used 6149
_cell_measurement_temperature 143
_cell_measurement_theta_max 27.48
_cell_measurement_theta_min 3.05
_cell_volume 2328.8(14)
_computing_cell_refinement CrystalClear
_computing_data_collection 'CrystalClear (Rigaku/MSC Inc., 2006)'
_computing_data_reduction CrystalClear
_computing_molecular_graphics 'CrystalStructure 4.0'
_computing_publication_material 'CrystalStructure 4.0 (Rigaku, 2010)'
_computing_structure_refinement 'SHELXL97 (Sheldrick, 2008)'
_computing_structure_solution SIR97
_diffrn_ambient_temperature 143
_diffrn_detector_area_resol_mean 7.314
_diffrn_measured_fraction_theta_full 0.994
_diffrn_measured_fraction_theta_max 0.994
_diffrn_measurement_device_type 'Rigaku Saturn70'
_diffrn_measurement_method \w
_diffrn_radiation_type 'Mo K\a'
_diffrn_radiation_wavelength 0.71070
_diffrn_reflns_av_R_equivalents 0.0526
_diffrn_reflns_limit_h_max 13
_diffrn_reflns_limit_h_min -14
_diffrn_reflns_limit_k_max 18
_diffrn_reflns_limit_k_min -18
_diffrn_reflns_limit_l_max 20
_diffrn_reflns_limit_l_min -20
_diffrn_reflns_number 27643
_diffrn_reflns_theta_full 27.48
_diffrn_reflns_theta_max 27.47
_diffrn_standards_number 0
_exptl_absorpt_coefficient_mu 0.531
_exptl_absorpt_correction_T_max 0.899
_exptl_absorpt_correction_T_min 0.805
_exptl_absorpt_correction_type multi-scan
_exptl_absorpt_process_details 'REQAB (Rigaku, 1998)'
_exptl_crystal_colour yellow
_exptl_crystal_density_diffrn 1.436
_exptl_crystal_density_method 'not measured'
_exptl_crystal_description prism
_exptl_crystal_F_000 1028.00
_exptl_crystal_size_max 0.200
_exptl_crystal_size_mid 0.200
_exptl_crystal_size_min 0.200
_refine_diff_density_max 3.160
_refine_diff_density_min -0.830
_refine_ls_extinction_method none
_refine_ls_goodness_of_fit_ref 1.231
_refine_ls_hydrogen_treatment constr
_refine_ls_number_parameters 577
_refine_ls_number_reflns 10611
_refine_ls_number_restraints 0
_refine_ls_R_factor_gt 0.0691
_refine_ls_shift/su_max 0.001
_refine_ls_structure_factor_coef Fsqd
_refine_ls_weighting_details 'w = 1/[\s^2^(Fo^2^)+(0.1000P)^2^+0.0000P] where P=(Fo^2^+2Fc^2^)/3'
_refine_ls_weighting_scheme calc
_refine_ls_wR_factor_ref 0.2025
_reflns_number_gt 8631
_reflns_number_total 10611
_reflns_threshold_expression F^2^>2.0\s(F^2^)
_cod_data_source_file c2dt31322g.txt
_cod_data_source_block okamoto033
_cod_original_cell_volume 2328.9(12)
_cod_database_code 7020090

loop_
_symmetry_equiv_pos_site_id
_symmetry_equiv_pos_as_xyz
1 +X,+Y,+Z
2 -X,-Y,-Z

loop_
_atom_site_label
_atom_site_type_symbol
_atom_site_fract_x
_atom_site_fract_y
_atom_site_fract_z
_atom_site_U_iso_or_equiv
_atom_site_adp_type
_atom_site_occupancy
_atom_site_symmetry_multiplicity
_atom_site_calc_flag
_atom_site_refinement_flags
Rh1 Rh 0.64869(3) 0.30360(3) 0.79612(2) 0.02661(13) Uani 1.0 2 d .
P1 P 0.65503(11) 0.32581(9) 0.65251(7) 0.0244(3) Uani 1.0 2 d .
P2 P 0.65256(11) 0.31222(8) 0.94515(7) 0.0249(3) Uani 1.0 2 d .
P3 P 1.03846(13) -0.03379(10) 0.74158(7) 0.0332(3) Uani 1.0 2 d .
F1 F 1.0378(6) -0.0383(4) 0.6404(2) 0.0845(15) Uani 1.0 2 d .
F2 F 1.1784(4) 0.0488(4) 0.7556(4) 0.0835(14) Uani 1.0 2 d .
F3 F 1.0303(4) -0.0325(3) 0.8436(2) 0.0610(10) Uani 1.0 2 d .
F4 F 0.8959(4) -0.1205(3) 0.7291(3) 0.0739(12) Uani 1.0 2 d .
F5 F 0.9776(5) 0.0485(3) 0.7497(3) 0.0653(11) Uani 1.0 2 d .
F6 F 1.0958(4) -0.1193(3) 0.7339(2) 0.0507(8) Uani 1.0 2 d .
O1 O 0.4358(5) 0.3821(5) 0.8067(3) 0.0741(16) Uani 1.0 2 d .
C1 C 0.7964(5) 0.2128(4) 0.6511(3) 0.0266(9) Uani 1.0 2 d .
C2 C 0.7759(5) 0.2279(4) 0.7429(3) 0.0274(9) Uani 1.0 2 d .
C3 C 0.7746(5) 0.2238(4) 0.8211(3) 0.0261(9) Uani 1.0 2 d .
C4 C 0.7965(4) 0.2027(3) 0.9057(3) 0.0252(9) Uani 1.0 2 d .
C5 C 0.5196(6) 0.3546(5) 0.8031(4) 0.0471(14) Uani 1.0 2 d .
C6 C 0.7586(5) 0.2208(4) 1.0578(3) 0.0335(10) Uani 1.0 2 d .
C7 C 0.8326(5) 0.1653(4) 1.0708(4) 0.0391(12) Uani 1.0 2 d .
C8 C 0.8881(5) 0.1292(4) 1.0002(3) 0.0340(10) Uani 1.0 2 d .
C9 C 0.8706(5) 0.1465(4) 0.9179(3) 0.0307(10) Uani 1.0 2 d .
C10 C 0.7435(5) 0.2403(4) 0.9755(3) 0.0282(9) Uani 1.0 2 d .
C11 C 0.8712(5) 0.1587(4) 0.6193(3) 0.0327(10) Uani 1.0 2 d .
C12 C 0.8796(5) 0.1399(4) 0.5299(3) 0.0356(11) Uani 1.0 2 d .
C13 C 0.8145(5) 0.1745(4) 0.4732(3) 0.0369(11) Uani 1.0 2 d .
C14 C 0.7421(5) 0.2288(4) 0.5062(3) 0.0322(10) Uani 1.0 2 d .
C15 C 0.7356(5) 0.2504(4) 0.5962(3) 0.0289(9) Uani 1.0 2 d .
C16 C 0.5001(5) 0.2908(4) 0.5923(3) 0.0334(10) Uani 1.0 2 d .
C17 C 0.3957(6) 0.2070(4) 0.6109(4) 0.0476(13) Uani 1.0 2 d .
C18 C 0.2774(6) 0.1734(5) 0.5619(5) 0.0597(17) Uani 1.0 2 d .
C19 C 0.2611(6) 0.2231(6) 0.4985(4) 0.0631(18) Uani 1.0 2 d .
C20 C 0.3626(6) 0.3082(6) 0.4817(4) 0.065(2) Uani 1.0 2 d .
C21 C 0.4828(6) 0.3428(5) 0.5286(4) 0.0481(14) Uani 1.0 2 d .
C22 C 0.7517(5) 0.4545(4) 0.6406(3) 0.0320(10) Uani 1.0 2 d .
C23 C 0.8147(5) 0.4786(4) 0.5658(3) 0.0378(11) Uani 1.0 2 d .
C24 C 0.8892(6) 0.5769(5) 0.5584(4) 0.0448(13) Uani 1.0 2 d .
C25 C 0.9000(6) 0.6528(5) 0.6266(4) 0.0479(14) Uani 1.0 2 d .
C26 C 0.8381(6) 0.6304(4) 0.7010(4) 0.0468(13) Uani 1.0 2 d .
C27 C 0.7664(6) 0.5312(4) 0.7087(4) 0.0425(12) Uani 1.0 2 d .
C28 C 0.4975(5) 0.2665(4) 0.9941(3) 0.0289(9) Uani 1.0 2 d .
C29 C 0.3915(5) 0.1911(4) 0.9453(3) 0.0341(10) Uani 1.0 2 d .
C30 C 0.2736(6) 0.1506(4) 0.9836(4) 0.0448(13) Uani 1.0 2 d .
C31 C 0.2627(6) 0.1852(5) 1.0687(4) 0.0496(14) Uani 1.0 2 d .
C32 C 0.3663(6) 0.2591(5) 1.1175(4) 0.0517(15) Uani 1.0 2 d .
C33 C 0.4843(5) 0.2999(4) 1.0805(3) 0.0389(12) Uani 1.0 2 d .
C34 C 0.7362(5) 0.4387(4) 1.0014(3) 0.0334(10) Uani 1.0 2 d .
C35 C 0.8502(6) 0.4676(5) 1.0526(4) 0.0448(13) Uani 1.0 2 d .
C36 C 0.9107(6) 0.5666(5) 1.0939(5) 0.0591(17) Uani 1.0 2 d .
C37 C 0.8582(7) 0.6351(5) 1.0859(5) 0.0605(18) Uani 1.0 2 d .
C38 C 0.7419(7) 0.6064(4) 1.0368(5) 0.0566(16) Uani 1.0 2 d .
C39 C 0.6827(6) 0.5087(4) 0.9931(4) 0.0492(14) Uani 1.0 2 d .
C40 C 0.5246(10) -0.0231(7) 0.8949(9) 0.115(4) Uani 1.0 2 d .
C41 C 0.5375(8) -0.0283(5) 0.8084(7) 0.087(3) Uani 1.0 2 d .
C42 C 0.4504(8) -0.0099(7) 0.7531(12) 0.142(7) Uani 1.0 2 d .
C43 C 0.465(2) -0.0159(9) 0.659(3) 0.36(3) Uani 1.0 2 d .
C44 C 0.5513(10) -0.0351(7) 0.6358(10) 0.128(6) Uani 1.0 2 d .
C45 C 0.6397(7) -0.0544(5) 0.6821(7) 0.075(3) Uani 1.0 2 d .
C46 C 0.6361(7) -0.0516(5) 0.7677(6) 0.0639(19) Uani 1.0 2 d .
C47 C 0.1616(11) -0.6124(6) 0.6745(5) 0.098(4) Uani 1.0 2 d .
C48 C 0.2236(7) -0.4999(5) 0.6843(4) 0.0537(16) Uani 1.0 2 d .
C49 C 0.3572(8) -0.4509(7) 0.6787(4) 0.072(3) Uani 1.0 2 d .
C50 C 0.4146(8) -0.3474(7) 0.6894(5) 0.076(3) Uani 1.0 2 d .
C51 C 0.3390(9) -0.2919(5) 0.7049(4) 0.066(2) Uani 1.0 2 d .
C52 C 0.2116(8) -0.3382(6) 0.7089(4) 0.0645(19) Uani 1.0 2 d .
C53 C 0.1535(6) -0.4417(6) 0.7002(4) 0.0552(16) Uani 1.0 2 d .
H3 H 0.9391 0.0917 1.0092 0.0408 Uiso 1.0 2 calc R
H19 H 0.7189 0.2450 1.1048 0.0401 Uiso 1.0 2 calc R
H21 H 0.5562 0.3508 1.1142 0.0467 Uiso 1.0 2 calc R
H23 H 0.9152 0.1353 0.6576 0.0392 Uiso 1.0 2 calc R
H24 H 0.9081 0.1209 0.8704 0.0368 Uiso 1.0 2 calc R
H25 H 0.2010 0.0994 0.9507 0.0538 Uiso 1.0 2 calc R
H26 H 0.8203 0.1606 0.4124 0.0442 Uiso 1.0 2 calc R
H27 H 0.6968 0.2515 0.4682 0.0386 Uiso 1.0 2 calc R
H28 H 0.9325 0.5923 0.5070 0.0537 Uiso 1.0 2 calc R
H29 H 0.9300 0.1032 0.5070 0.0427 Uiso 1.0 2 calc R
H31 H 0.3996 0.1673 0.8865 0.0409 Uiso 1.0 2 calc R
H33 H 0.7271 0.5159 0.7613 0.0509 Uiso 1.0 2 calc R
H36 H 0.8067 0.4268 0.5189 0.0453 Uiso 1.0 2 calc R
H38 H 0.4053 0.1734 0.6563 0.0571 Uiso 1.0 2 calc R
H39 H 0.8871 0.4202 1.0596 0.0537 Uiso 1.0 2 calc R
H40 H 0.8452 0.1521 1.1270 0.0469 Uiso 1.0 2 calc R
H41 H 0.5520 0.4011 0.5172 0.0577 Uiso 1.0 2 calc R
H42 H 0.1823 0.1574 1.0942 0.0595 Uiso 1.0 2 calc R
H42A H 0.3814 0.0065 0.7772 0.1703 Uiso 1.0 2 calc R
H43 H 0.9503 0.7204 0.6217 0.0574 Uiso 1.0 2 calc R
H44 H 0.6054 0.4899 0.9573 0.0590 Uiso 1.0 2 calc R
H45 H 0.1591 -0.2998 0.7179 0.0774 Uiso 1.0 2 calc R
H46 H 0.2076 0.1153 0.5729 0.0716 Uiso 1.0 2 calc R
H47 H 0.5059 -0.3151 0.6860 0.0913 Uiso 1.0 2 calc R
H48 H 0.8442 0.6825 0.7472 0.0562 Uiso 1.0 2 calc R
H49 H 0.6984 -0.0650 0.7998 0.0767 Uiso 1.0 2 calc R
H50 H 0.3502 0.3430 0.4380 0.0780 Uiso 1.0 2 calc R
H51 H 0.9008 0.7024 1.1137 0.0726 Uiso 1.0 2 calc R
H52 H 0.3573 0.2823 1.1763 0.0621 Uiso 1.0 2 calc R
H53 H 0.1801 0.1996 0.4658 0.0757 Uiso 1.0 2 calc R
H54 H 0.7029 0.6534 1.0331 0.0679 Uiso 1.0 2 calc R
H55 H 0.4078 -0.0047 0.6204 0.4335 Uiso 1.0 2 calc R
H56 H 0.0624 -0.4724 0.7054 0.0662 Uiso 1.0 2 calc R
H57 H 0.3775 -0.2210 0.7127 0.0792 Uiso 1.0 2 calc R
H58 H 0.9896 0.5862 1.1282 0.0709 Uiso 1.0 2 calc R
H59A H 0.6032 0.0286 0.9259 0.1380 Uiso 1.0 2 calc R
H59B H 0.5123 -0.0878 0.9114 0.1380 Uiso 1.0 2 calc R
H59C H 0.4491 -0.0063 0.9098 0.1380 Uiso 1.0 2 calc R
H60 H 0.4097 -0.4890 0.6674 0.0861 Uiso 1.0 2 calc R
H62 H 0.7058 -0.0704 0.6529 0.0900 Uiso 1.0 2 calc R
H63A H 0.0962 -0.6383 0.6256 0.1175 Uiso 1.0 2 calc R
H63B H 0.1199 -0.6316 0.7277 0.1175 Uiso 1.0 2 calc R
H63C H 0.2285 -0.6404 0.6638 0.1175 Uiso 1.0 2 calc R
H66 H 0.5629 -0.0380 0.5754 0.1538 Uiso 1.0 2 calc R

loop_
_atom_site_aniso_label
_atom_site_aniso_U_11
_atom_site_aniso_U_22
_atom_site_aniso_U_33
_atom_site_aniso_U_12
_atom_site_aniso_U_13
_atom_site_aniso_U_23
Rh1 0.0332(3) 0.0338(2) 0.01961(19) 0.01899(16) 0.00622(13) 0.00795(14)
P1 0.0281(6) 0.0307(6) 0.0183(5) 0.0139(5) 0.0048(4) 0.0085(4)
P2 0.0305(6) 0.0294(6) 0.0181(5) 0.0147(5) 0.0045(4) 0.0048(4)
P3 0.0426(7) 0.0426(7) 0.0234(6) 0.0266(6) 0.0038(5) 0.0052(5)
F1 0.154(5) 0.108(4) 0.0271(17) 0.088(4) 0.018(3) 0.014(2)
F2 0.046(3) 0.067(3) 0.125(4) 0.0093(19) 0.016(3) 0.008(3)
F3 0.097(3) 0.070(3) 0.0294(16) 0.045(3) 0.0072(17) 0.0113(16)
F4 0.048(3) 0.069(3) 0.098(4) 0.0215(19) -0.006(2) -0.000(3)
F5 0.108(4) 0.071(3) 0.047(2) 0.068(3) 0.009(2) 0.0093(18)
F6 0.070(3) 0.053(2) 0.0465(18) 0.0424(18) 0.0037(16) 0.0069(15)
O1 0.094(4) 0.134(5) 0.047(3) 0.096(4) 0.026(3) 0.031(3)
C1 0.030(3) 0.028(3) 0.022(2) 0.0112(18) 0.0043(16) 0.0039(16)
C2 0.033(3) 0.027(3) 0.027(2) 0.0171(18) 0.0004(17) 0.0034(17)
C3 0.030(3) 0.027(2) 0.027(2) 0.0168(18) 0.0027(17) 0.0039(17)
C4 0.028(3) 0.0202(19) 0.027(2) 0.0086(16) -0.0005(16) 0.0028(16)
C5 0.068(4) 0.065(4) 0.028(3) 0.043(4) 0.015(3) 0.017(3)
C6 0.040(3) 0.037(3) 0.026(3) 0.017(2) 0.0063(19) 0.0076(19)
C7 0.045(3) 0.044(3) 0.034(3) 0.019(3) -0.005(2) 0.015(3)
C8 0.035(3) 0.034(3) 0.036(3) 0.015(2) -0.0021(19) 0.012(2)
C9 0.028(3) 0.029(3) 0.035(3) 0.0119(18) -0.0011(18) 0.0034(19)
C10 0.031(3) 0.027(3) 0.024(2) 0.0071(18) 0.0012(17) 0.0052(17)
C11 0.035(3) 0.035(3) 0.031(3) 0.017(2) 0.0063(19) 0.0028(19)
C12 0.034(3) 0.036(3) 0.033(3) 0.011(2) 0.0094(19) 0.002(2)
C13 0.038(3) 0.043(3) 0.024(3) 0.011(3) 0.0053(19) 0.002(2)
C14 0.041(3) 0.034(3) 0.023(2) 0.014(2) 0.0060(18) 0.0069(18)
C15 0.030(3) 0.033(3) 0.025(2) 0.0135(19) 0.0051(17) 0.0059(18)
C16 0.032(3) 0.042(3) 0.027(3) 0.015(2) 0.0039(18) 0.0073(19)
C17 0.041(3) 0.040(3) 0.060(4) 0.012(3) 0.001(3) 0.014(3)
C18 0.036(3) 0.056(4) 0.073(5) 0.003(3) -0.003(3) 0.008(4)
C19 0.035(3) 0.094(6) 0.052(4) 0.016(4) -0.008(3) 0.010(4)
C20 0.044(4) 0.111(6) 0.051(4) 0.033(4) 0.007(3) 0.041(4)
C21 0.035(3) 0.075(4) 0.039(3) 0.020(3) -0.001(3) 0.027(3)
C22 0.031(3) 0.037(3) 0.032(3) 0.016(2) 0.0023(18) 0.0088(19)
C23 0.044(3) 0.037(3) 0.030(3) 0.012(3) 0.004(2) 0.008(2)
C24 0.045(3) 0.047(3) 0.043(3) 0.015(3) 0.006(3) 0.017(3)
C25 0.041(3) 0.036(3) 0.067(4) 0.011(3) 0.005(3) 0.017(3)
C26 0.053(4) 0.035(3) 0.051(4) 0.016(3) 0.006(3) 0.003(3)
C27 0.050(4) 0.038(3) 0.040(3) 0.018(3) 0.012(3) 0.005(3)
C28 0.030(3) 0.032(3) 0.026(2) 0.0139(19) 0.0026(17) 0.0040(18)
C29 0.038(3) 0.029(3) 0.036(3) 0.014(2) 0.000(2) 0.0037(19)
C30 0.039(3) 0.038(3) 0.053(4) 0.008(3) -0.004(3) 0.011(3)
C31 0.037(3) 0.060(4) 0.051(4) 0.014(3) 0.013(3) 0.018(3)
C32 0.042(3) 0.078(5) 0.032(3) 0.018(3) 0.011(3) 0.013(3)
C33 0.033(3) 0.055(4) 0.026(3) 0.014(3) 0.0061(19) 0.006(2)
C34 0.041(3) 0.028(3) 0.030(3) 0.011(2) 0.0114(19) 0.0036(18)
C35 0.041(3) 0.043(3) 0.046(3) 0.014(3) 0.002(3) 0.000(3)
C36 0.045(4) 0.047(4) 0.063(4) -0.000(3) 0.002(3) -0.010(3)
C37 0.063(4) 0.029(3) 0.079(5) 0.008(3) 0.029(4) -0.000(3)
C38 0.070(5) 0.027(3) 0.071(4) 0.018(3) 0.019(4) 0.003(3)
C39 0.051(4) 0.036(3) 0.062(4) 0.019(3) 0.010(3) 0.007(3)
C40 0.074(6) 0.048(5) 0.200(13) 0.005(4) 0.025(8) -0.001(7)
C41 0.065(5) 0.033(4) 0.133(8) -0.003(3) 0.020(5) -0.022(5)
C42 0.022(4) 0.034(4) 0.35(2) 0.013(3) -0.040(7) -0.034(8)
C43 0.210(19) 0.023(5) 0.79(6) 0.002(7) -0.36(3) 0.007(15)
C44 0.069(6) 0.048(5) 0.249(15) -0.007(5) -0.074(8) 0.046(7)
C45 0.046(4) 0.046(4) 0.125(8) 0.008(3) -0.015(4) 0.018(5)
C46 0.042(4) 0.042(4) 0.104(6) 0.015(3) -0.004(4) 0.004(4)
C47 0.179(10) 0.047(4) 0.059(5) 0.037(6) -0.017(6) 0.001(4)
C48 0.078(5) 0.043(3) 0.033(3) 0.016(3) -0.009(3) 0.003(3)
C49 0.081(6) 0.115(7) 0.036(4) 0.059(6) 0.002(3) 0.005(4)
C50 0.051(4) 0.102(7) 0.045(4) -0.005(4) -0.001(3) 0.015(4)
C51 0.095(6) 0.052(4) 0.033(3) 0.006(4) -0.014(4) 0.011(3)
C52 0.095(6) 0.058(4) 0.045(4) 0.036(4) -0.009(4) 0.002(3)
C53 0.043(4) 0.077(5) 0.041(3) 0.018(3) -0.003(3) 0.008(3)

loop_
_atom_type_symbol
_atom_type_description
_atom_type_scat_dispersion_real
_atom_type_scat_dispersion_imag
_atom_type_scat_source
C C 0.003 0.002
;
International Tables for Crystallography
(1992, Vol. C, Tables 4.2.6.8 and 6.1.1.4)
;
H H 0.000 0.000
;
International Tables for Crystallography
(1992, Vol. C, Table 6.1.1.4)
;
F F 0.017 0.010
;
International Tables for Crystallography
(1992, Vol. C, Tables 4.2.6.8 and 6.1.1.4)
;
O O 0.011 0.006
;
International Tables for Crystallography
(1992, Vol. C, Tables 4.2.6.8 and 6.1.1.4)
;
P P 0.102 0.094
;
International Tables for Crystallography
(1992, Vol. C, Tables 4.2.6.8 and 6.1.1.4)
;
Rh Rh -1.118 0.919
;
International Tables for Crystallography
(1992, Vol. C, Tables 4.2.6.8 and 6.1.1.4)
;

loop_
_geom_angle_atom_site_label_1
_geom_angle_atom_site_label_2
_geom_angle_atom_site_label_3
_geom_angle
_geom_angle_publ_flag
P1 Rh1 P2 169.68(5) yes
P1 Rh1 C2 77.08(13) yes
P1 Rh1 C3 109.57(12) yes
P1 Rh1 C5 86.07(17) yes
P2 Rh1 C2 109.16(13) yes
P2 Rh1 C3 76.69(12) yes
P2 Rh1 C5 88.86(17) yes
C2 Rh1 C3 32.57(17) yes
C2 Rh1 C5 160.91(19) yes
C3 Rh1 C5 163.0(2) yes
Rh1 P1 C15 107.79(17) yes
Rh1 P1 C16 117.11(16) yes
Rh1 P1 C22 111.99(15) yes
C15 P1 C16 106.3(3) yes
C15 P1 C22 106.2(3) yes
C16 P1 C22 106.8(3) yes
Rh1 P2 C10 108.58(15) yes
Rh1 P2 C28 117.60(15) yes
Rh1 P2 C34 112.15(16) yes
C10 P2 C28 106.5(3) yes
C10 P2 C34 106.3(3) yes
C28 P2 C34 105.1(3) yes
F1 P3 F2 92.4(3) yes
F1 P3 F3 176.7(3) yes
F1 P3 F4 88.8(3) yes
F1 P3 F5 90.0(3) yes
F1 P3 F6 90.4(3) yes
F2 P3 F3 90.8(3) yes
F2 P3 F4 178.3(3) yes
F2 P3 F5 90.7(3) yes
F2 P3 F6 90.9(3) yes
F3 P3 F4 88.0(3) yes
F3 P3 F5 89.0(3) yes
F3 P3 F6 90.4(3) yes
F4 P3 F5 90.5(3) yes
F4 P3 F6 87.9(3) yes
F5 P3 F6 178.3(2) yes
C2 C1 C11 120.6(5) yes
C2 C1 C15 118.0(5) yes
C11 C1 C15 121.4(4) yes
Rh1 C2 C1 122.5(4) yes
Rh1 C2 C3 73.9(4) yes
C1 C2 C3 163.4(6) yes
Rh1 C3 C2 73.6(4) yes
Rh1 C3 C4 123.1(4) yes
C2 C3 C4 163.3(6) yes
C3 C4 C9 121.4(5) yes
C3 C4 C10 118.6(5) yes
C9 C4 C10 120.1(5) yes
Rh1 C5 O1 177.1(6) yes
C7 C6 C10 119.2(5) yes
C6 C7 C8 119.2(5) yes
C7 C8 C9 121.7(6) yes
C4 C9 C8 118.6(5) yes
P2 C10 C4 112.7(4) yes
P2 C10 C6 126.0(4) yes
C4 C10 C6 121.3(6) yes
C1 C11 C12 118.2(6) yes
C11 C12 C13 121.0(6) yes
C12 C13 C14 119.8(5) yes
C13 C14 C15 119.8(5) yes
P1 C15 C1 113.4(4) yes
P1 C15 C14 126.8(5) yes
C1 C15 C14 119.8(5) yes
P1 C16 C17 117.6(5) yes
P1 C16 C21 122.6(4) yes
C17 C16 C21 119.8(5) yes
C16 C17 C18 119.4(6) yes
C17 C18 C19 120.8(6) yes
C18 C19 C20 120.2(6) yes
C19 C20 C21 120.4(8) yes
C16 C21 C20 119.3(6) yes
P1 C22 C23 122.1(4) yes
P1 C22 C27 119.6(4) yes
C23 C22 C27 118.3(5) yes
C22 C23 C24 121.2(5) yes
C23 C24 C25 119.5(6) yes
C24 C25 C26 120.1(5) yes
C25 C26 C27 119.9(6) yes
C22 C27 C26 120.9(5) yes
P2 C28 C29 118.8(4) yes
P2 C28 C33 121.6(3) yes
C29 C28 C33 119.4(5) yes
C28 C29 C30 119.7(5) yes
C29 C30 C31 119.9(5) yes
C30 C31 C32 121.2(6) yes
C31 C32 C33 119.6(5) yes
C28 C33 C32 120.3(4) yes
P2 C34 C35 122.6(5) yes
P2 C34 C39 118.2(4) yes
C35 C34 C39 119.2(5) yes
C34 C35 C36 119.9(7) yes
C35 C36 C37 120.9(6) yes
C36 C37 C38 119.8(6) yes
C37 C38 C39 119.8(7) yes
C34 C39 C38 120.3(6) yes
C40 C41 C42 121.7(11) yes
C40 C41 C46 122.7(10) yes
C42 C41 C46 115.6(11) yes
C41 C42 C43 121.2(13) yes
C42 C43 C44 114(3) yes
C43 C44 C45 129(3) yes
C44 C45 C46 121.6(10) yes
C41 C46 C45 117.7(9) yes
C47 C48 C49 121.1(9) yes
C47 C48 C53 122.1(7) yes
C49 C48 C53 116.9(7) yes
C48 C49 C50 121.1(10) yes
C49 C50 C51 119.7(7) yes
C50 C51 C52 119.4(7) yes
C51 C52 C53 121.4(9) yes
C48 C53 C52 121.5(7) yes
C7 C6 H19 120.429 no
C10 C6 H19 120.412 no
C6 C7 H40 120.381 no
C8 C7 H40 120.371 no
C7 C8 H3 119.170 no
C9 C8 H3 119.159 no
C4 C9 H24 120.716 no
C8 C9 H24 120.713 no
C1 C11 H23 120.890 no
C12 C11 H23 120.883 no
C11 C12 H29 119.517 no
C13 C12 H29 119.526 no
C12 C13 H26 120.106 no
C14 C13 H26 120.095 no
C13 C14 H27 120.126 no
C15 C14 H27 120.118 no
C16 C17 H38 120.282 no
C18 C17 H38 120.285 no
C17 C18 H46 119.592 no
C19 C18 H46 119.610 no
C18 C19 H53 119.919 no
C20 C19 H53 119.921 no
C19 C20 H50 119.780 no
C21 C20 H50 119.783 no
C16 C21 H41 120.349 no
C20 C21 H41 120.353 no
C22 C23 H36 119.391 no
C24 C23 H36 119.398 no
C23 C24 H28 120.271 no
C25 C24 H28 120.259 no
C24 C25 H43 119.929 no
C26 C25 H43 119.931 no
C25 C26 H48 120.059 no
C27 C26 H48 120.066 no
C22 C27 H33 119.541 no
C26 C27 H33 119.544 no
C28 C29 H31 120.167 no
C30 C29 H31 120.181 no
C29 C30 H25 120.062 no
C31 C30 H25 120.072 no
C30 C31 H42 119.416 no
C32 C31 H42 119.425 no
C31 C32 H52 120.180 no
C33 C32 H52 120.175 no
C28 C33 H21 119.850 no
C32 C33 H21 119.854 no
C34 C35 H39 120.027 no
C36 C35 H39 120.033 no
C35 C36 H58 119.556 no
C37 C36 H58 119.560 no
C36 C37 H51 120.115 no
C38 C37 H51 120.107 no
C37 C38 H54 120.076 no
C39 C38 H54 120.076 no
C34 C39 H44 119.842 no
C38 C39 H44 119.856 no
C41 C40 H59A 109.472 no
C41 C40 H59B 109.472 no
C41 C40 H59C 109.471 no
H59A C40 H59B 109.471 no
H59A C40 H59C 109.472 no
H59B C40 H59C 109.470 no
C41 C42 H42A 119.392 no
C43 C42 H42A 119.390 no
C42 C43 H55 122.770 no
C44 C43 H55 122.773 no
C43 C44 H66 115.272 no
C45 C44 H66 115.278 no
C44 C45 H62 119.206 no
C46 C45 H62 119.198 no
C41 C46 H49 121.167 no
C45 C46 H49 121.170 no
C48 C47 H63A 109.474 no
C48 C47 H63B 109.473 no
C48 C47 H63C 109.470 no
H63A C47 H63B 109.471 no
H63A C47 H63C 109.468 no
H63B C47 H63C 109.473 no
C48 C49 H60 119.432 no
C50 C49 H60 119.434 no
C49 C50 H47 120.169 no
C51 C50 H47 120.165 no
C50 C51 H57 120.301 no
C52 C51 H57 120.287 no
C51 C52 H45 119.300 no
C53 C52 H45 119.305 no
C48 C53 H56 119.261 no
C52 C53 H56 119.258 no

loop_
_geom_bond_atom_site_label_1
_geom_bond_atom_site_label_2
_geom_bond_distance
_geom_bond_publ_flag
Rh1 P1 2.3164(14) yes
Rh1 P2 2.3160(14) yes
Rh1 C2 2.200(6) yes
Rh1 C3 2.203(6) yes
Rh1 C5 1.850(8) yes
P1 C15 1.804(6) yes
P1 C16 1.817(5) yes
P1 C22 1.821(5) yes
P2 C10 1.819(6) yes
P2 C28 1.816(5) yes
P2 C34 1.809(5) yes
P3 F1 1.574(4) yes
P3 F2 1.560(4) yes
P3 F3 1.597(4) yes
P3 F4 1.603(4) yes
P3 F5 1.580(6) yes
P3 F6 1.596(5) yes
O1 C5 1.145(11) yes
C1 C2 1.451(6) yes
C1 C11 1.395(8) yes
C1 C15 1.386(8) yes
C2 C3 1.234(7) yes
C3 C4 1.444(7) yes
C4 C9 1.397(8) yes
C4 C10 1.382(7) yes
C6 C7 1.389(9) yes
C6 C10 1.385(7) yes
C7 C8 1.398(8) yes
C8 C9 1.377(8) yes
C11 C12 1.395(7) yes
C12 C13 1.407(9) yes
C13 C14 1.382(9) yes
C14 C15 1.404(7) yes
C16 C17 1.404(7) yes
C16 C21 1.397(9) yes
C17 C18 1.398(9) yes
C18 C19 1.366(12) yes
C19 C20 1.390(10) yes
C20 C21 1.400(9) yes
C22 C23 1.388(7) yes
C22 C27 1.387(7) yes
C23 C24 1.387(8) yes
C24 C25 1.389(9) yes
C25 C26 1.375(9) yes
C26 C27 1.391(8) yes
C28 C29 1.397(6) yes
C28 C33 1.395(7) yes
C29 C30 1.398(8) yes
C30 C31 1.374(9) yes
C31 C32 1.375(7) yes
C32 C33 1.390(8) yes
C34 C35 1.385(8) yes
C34 C39 1.386(10) yes
C35 C36 1.396(8) yes
C36 C37 1.358(12) yes
C37 C38 1.389(10) yes
C38 C39 1.393(8) yes
C40 C41 1.354(17) yes
C41 C42 1.423(18) yes
C41 C46 1.395(13) yes
C42 C43 1.48(4) yes
C43 C44 1.14(3) yes
C44 C45 1.357(16) yes
C45 C46 1.336(14) yes
C47 C48 1.510(10) yes
C48 C49 1.396(11) yes
C48 C53 1.354(12) yes
C49 C50 1.386(13) yes
C50 C51 1.373(15) yes
C51 C52 1.327(12) yes
C52 C53 1.389(10) yes
C6 H19 0.950 no
C7 H40 0.950 no
C8 H3 0.950 no
C9 H24 0.950 no
C11 H23 0.950 no
C12 H29 0.950 no
C13 H26 0.950 no
C14 H27 0.950 no
C17 H38 0.950 no
C18 H46 0.950 no
C19 H53 0.950 no
C20 H50 0.950 no
C21 H41 0.950 no
C23 H36 0.950 no
C24 H28 0.950 no
C25 H43 0.950 no
C26 H48 0.950 no
C27 H33 0.950 no
C29 H31 0.950 no
C30 H25 0.950 no
C31 H42 0.950 no
C32 H52 0.950 no
C33 H21 0.950 no
C35 H39 0.950 no
C36 H58 0.950 no
C37 H51 0.950 no
C38 H54 0.950 no
C39 H44 0.950 no
C40 H59A 0.980 no
C40 H59B 0.980 no
C40 H59C 0.980 no
C42 H42A 0.950 no
C43 H55 0.950 no
C44 H66 0.950 no
C45 H62 0.950 no
C46 H49 0.950 no
C47 H63A 0.980 no
C47 H63B 0.980 no
C47 H63C 0.980 no
C49 H60 0.950 no
C50 H47 0.950 no
C51 H57 0.950 no
C52 H45 0.950 no
C53 H56 0.950 no

loop_
_geom_contact_atom_site_label_1
_geom_contact_atom_site_label_2
_geom_contact_distance
_geom_contact_publ_flag
_geom_contact_site_symmetry_2
Rh1 C27 3.575(6) no .
O1 C16 3.596(7) no .
O1 C17 3.594(8) no .
C1 C13 2.779(6) no .
C2 C9 3.457(8) no .
C3 C11 3.451(7) no .
C4 C7 2.780(7) no .
C5 C16 3.273(7) no .
C5 C17 3.375(8) no .
C5 C27 3.497(8) no .
C5 C28 3.403(8) no .
C5 C29 3.430(8) no .
C5 C39 3.476(8) no .
C6 C9 2.800(7) no .
C6 C28 3.398(8) no .
C6 C34 3.531(8) no .
C6 C35 3.378(8) no .
C8 C10 2.747(9) no .
C10 C35 3.120(7) no .
C11 C14 2.811(8) no .
C12 C15 2.777(8) no .
C14 C16 3.373(8) no .
C14 C23 3.410(8) no .
C15 C23 3.228(8) no .
C16 C19 2.788(8) no .
C17 C20 2.780(11) no .
C18 C21 2.786(8) no .
C21 C22 3.180(7) no .
C21 C23 3.469(7) no .
C22 C25 2.789(8) no .
C23 C26 2.761(8) no .
C24 C27 2.765(8) no .
C28 C31 2.774(7) no .
C28 C39 3.365(7) no .
C29 C32 2.782(8) no .
C30 C33 2.773(7) no .
C33 C34 3.161(7) no .
C33 C39 3.503(8) no .
C34 C37 2.784(7) no .
C35 C38 2.764(11) no .
C36 C39 2.757(9) no .
C40 C45 3.597(16) no .
C41 C44 2.695(19) no .
C42 C45 2.632(14) no .
C43 C46 2.79(3) no .
C48 C51 2.788(9) no .
C49 C52 2.711(15) no .
C50 C53 2.725(10) no .
F1 C12 3.163(7) no 2_756
F1 C13 3.355(8) no 2_756
F2 C42 3.443(11) no 1_655
F3 C7 3.304(9) no 2_757
F3 C8 3.287(7) no 2_757
F3 C30 3.469(6) no 1_655
F3 C31 3.600(7) no 2_657
F4 C25 3.478(8) no 1_545
F4 C26 3.413(8) no 1_545
F4 C45 3.448(11) no .
F4 C46 3.430(10) no .
F5 C9 3.251(7) no .
F5 C11 3.254(8) no .
F5 C45 3.572(9) no .
F5 C46 3.550(8) no .
F6 C7 3.384(7) no 2_757
F6 C13 3.462(6) no 2_756
F6 C25 3.391(6) no 1_545
O1 C38 3.176(9) no 2_667
C1 C44 3.595(9) no .
C4 C40 3.520(9) no .
C6 C40 3.554(10) no 2_657
C7 F3 3.304(9) no 2_757
C7 F6 3.384(7) no 2_757
C8 F3 3.287(7) no 2_757
C9 F5 3.251(7) no .
C9 C37 3.480(7) no 2_767
C9 C46 3.599(8) no .
C11 F5 3.254(8) no .
C11 C45 3.493(9) no .
C12 F1 3.163(7) no 2_756
C13 F1 3.355(8) no 2_756
C13 F6 3.462(6) no 2_756
C13 C43 3.52(3) no 2_656
C25 F4 3.478(8) no 1_565
C25 F6 3.391(6) no 1_565
C26 F4 3.413(8) no 1_565
C30 F3 3.469(6) no 1_455
C31 F3 3.600(7) no 2_657
C35 C35 3.584(8) no 2_767
C37 C9 3.480(7) no 2_767
C38 O1 3.176(9) no 2_667
C40 C4 3.520(9) no .
C40 C6 3.554(10) no 2_657
C40 C40 3.347(18) no 2_657
C42 F2 3.443(11) no 1_455
C43 C13 3.52(3) no 2_656
C44 C1 3.595(9) no .
C45 F4 3.448(11) no .
C45 F5 3.572(9) no .
C45 C11 3.493(9) no .
C46 F4 3.430(10) no .
C46 F5 3.550(8) no .
C46 C9 3.599(8) no .
Rh1 H31 3.2190 no .
Rh1 H33 3.0305 no .
Rh1 H38 3.2522 no .
Rh1 H44 3.5990 no .
P1 H27 3.0269 no .
P1 H33 2.8569 no .
P1 H36 2.9107 no .
P1 H38 2.8395 no .
P1 H41 2.9431 no .
P2 H19 3.0075 no .
P2 H21 2.9126 no .
P2 H31 2.8569 no .
P2 H39 2.9211 no .
P2 H44 2.8211 no .
O1 H31 3.4413 no .
O1 H33 3.2382 no .
O1 H38 3.4683 no .
O1 H44 2.8668 no .
C1 H27 3.2705 no .
C1 H29 3.2548 no .
C2 H23 2.6582 no .
C2 H24 3.3581 no .
C3 H23 3.3490 no .
C3 H24 2.6665 no .
C4 H3 3.2434 no .
C4 H19 3.2668 no .
C4 H39 3.4934 no .
C5 H31 3.0544 no .
C5 H33 2.7738 no .
C5 H38 3.0875 no .
C5 H44 2.7886 no .
C6 H3 3.2587 no .
C6 H21 3.4947 no .
C6 H39 2.7184 no .
C7 H24 3.2816 no .
C7 H39 3.5782 no .
C8 H19 3.2677 no .
C9 H40 3.2767 no .
C10 H24 3.2674 no .
C10 H39 2.6433 no .
C10 H40 3.2549 no .
C11 H26 3.2923 no .
C12 H27 3.2729 no .
C13 H23 3.2988 no .
C14 H29 3.2656 no .
C14 H36 2.6847 no .
C15 H23 3.2828 no .
C15 H26 3.2697 no .
C15 H36 2.8569 no .
C15 H38 3.5881 no .
C16 H27 3.0868 no .
C16 H36 3.5364 no .
C16 H46 3.2762 no .
C16 H50 3.2716 no .
C17 H41 3.2836 no .
C17 H53 3.2598 no .
C18 H50 3.2432 no .
C19 H38 3.2574 no .
C19 H41 3.2790 no .
C20 H46 3.2458 no .
C21 H27 3.2228 no .
C21 H36 3.3528 no .
C21 H38 3.2821 no .
C21 H53 3.2776 no .
C22 H27 3.5615 no .
C22 H28 3.2729 no .
C22 H41 2.7370 no .
C22 H48 3.2714 no .
C23 H27 3.2055 no .
C23 H33 3.2425 no .
C23 H41 2.7647 no .
C23 H43 3.2556 no .
C24 H48 3.2534 no .
C25 H33 3.2476 no .
C25 H36 3.2527 no .
C26 H28 3.2525 no .
C27 H36 3.2419 no .
C27 H43 3.2526 no .
C28 H19 3.1479 no .
C28 H25 3.2753 no .
C28 H44 3.1741 no .
C28 H52 3.2733 no .
C29 H21 3.2688 no .
C29 H42 3.2553 no .
C30 H52 3.2491 no .
C31 H21 3.2467 no .
C31 H31 3.2564 no .
C32 H25 3.2486 no .
C33 H19 3.0475 no .
C33 H31 3.2704 no .
C33 H42 3.2463 no .
C33 H44 3.4739 no .
C34 H19 3.4171 no .
C34 H21 2.7457 no .
C34 H54 3.2663 no .
C34 H58 3.2611 no .
C35 H19 3.2621 no .
C35 H21 3.2931 no .
C35 H44 3.2485 no .
C35 H51 3.2535 no .
C36 H54 3.2322 no .
C37 H39 3.2476 no .
C37 H44 3.2632 no .
C38 H58 3.2339 no .
C39 H21 3.1303 no .
C39 H39 3.2499 no .
C39 H51 3.2655 no .
C40 H42A 2.6207 no .
C40 H49 2.6386 no .
C41 H55 3.3949 no .
C41 H62 3.2015 no .
C42 H49 3.2637 no .
C42 H59A 3.0524 no .
C42 H59B 3.0584 no .
C42 H59C 2.4452 no .
C42 H62 3.5806 no .
C42 H66 3.0862 no .
C43 H62 3.0657 no .
C44 H42A 3.0539 no .
C44 H49 3.2123 no .
C45 H42A 3.5817 no .
C45 H55 3.1212 no .
C46 H42A 3.2498 no .
C46 H59A 2.6628 no .
C46 H59B 2.6567 no .
C46 H59C 3.2136 no .
C46 H66 3.1703 no .
C47 H56 2.6583 no .
C47 H60 2.6826 no .
C48 H45 3.2390 no .
C48 H47 3.2786 no .
C49 H56 3.2097 no .
C49 H57 3.2471 no .
C49 H63A 3.1535 no .
C49 H63B 3.1474 no .
C49 H63C 2.5711 no .
C50 H45 3.1907 no .
C51 H56 3.2124 no .
C51 H60 3.2399 no .
C52 H47 3.1892 no .
C53 H57 3.2280 no .
C53 H60 3.2044 no .
C53 H63A 2.7661 no .
C53 H63B 2.7618 no .
C53 H63C 3.2895 no .
H3 H24 2.3255 no .
H3 H40 2.3414 no .
H19 H21 2.7842 no .
H19 H39 2.7407 no .
H19 H40 2.3511 no .
H21 H39 3.5743 no .
H21 H44 3.3389 no .
H21 H52 2.3404 no .
H23 H24 3.3688 no .
H23 H29 2.3510 no .
H25 H31 2.3519 no .
H25 H42 2.3163 no .
H26 H27 2.3347 no .
H26 H29 2.3516 no .
H27 H36 2.3925 no .
H27 H41 3.1860 no .
H28 H36 2.3319 no .
H28 H43 2.3412 no .
H33 H44 3.3725 no .
H33 H48 2.3361 no .
H36 H41 2.7153 no .
H38 H46 2.3461 no .
H39 H58 2.3397 no .
H41 H50 2.3516 no .
H42 H52 2.3191 no .
H42A H55 2.4605 no .
H42A H59A 3.2795 no .
H42A H59B 3.2897 no .
H42A H59C 2.2644 no .
H43 H48 2.3247 no .
H44 H54 2.3422 no .
H45 H56 2.3183 no .
H45 H57 2.2710 no .
H46 H53 2.3093 no .
H47 H57 2.3300 no .
H47 H60 2.3304 no .
H49 H59A 2.6805 no .
H49 H59B 2.6689 no .
H49 H59C 3.5736 no .
H49 H62 2.2908 no .
H50 H53 2.3362 no .
H51 H54 2.3415 no .
H51 H58 2.3033 no .
H55 H66 2.0606 no .
H56 H63A 2.7164 no .
H56 H63B 2.7076 no .
H56 H63C 3.5842 no .
H60 H63A 3.3438 no .
H60 H63B 3.3426 no .
H60 H63C 2.3602 no .
H62 H66 2.2265 no .
P3 H24 3.5223 no .
P3 H26 3.5484 no 2_756
P3 H40 3.4147 no 2_757
P3 H43 3.5657 no 1_545
F1 H23 3.2874 no .
F1 H26 2.8416 no 2_756
F1 H29 2.4394 no 2_756
F1 H43 3.2553 no 1_545
F1 H46 2.6952 no 1_655
F1 H53 2.9482 no 2_656
F1 H62 3.5540 no .
F2 H25 3.0179 no 1_655
F2 H31 2.9909 no 1_655
F2 H38 3.0849 no 1_655
F2 H42A 2.5918 no 1_655
F2 H46 3.1355 no 1_655
F2 H55 3.5555 no 1_655
F3 H3 3.3219 no .
F3 H3 2.6437 no 2_757
F3 H24 3.0153 no .
F3 H25 2.5276 no 1_655
F3 H40 2.6945 no 2_757
F3 H42 2.6773 no 2_657
F3 H49 3.5932 no .
F4 H42 2.9668 no 2_657
F4 H43 2.9155 no 1_545
F4 H48 2.7796 no 1_545
F4 H49 2.7927 no .
F4 H52 3.4323 no 2_657
F4 H53 3.0888 no 2_656
F4 H62 2.8040 no .
F5 H23 2.3216 no .
F5 H24 2.3044 no .
F5 H49 3.0886 no .
F5 H62 3.1123 no .
F6 H26 2.5488 no 2_756
F6 H40 2.4390 no 2_757
F6 H42A 3.0253 no 1_655
F6 H43 2.6612 no 1_545
F6 H45 2.9574 no 1_655
F6 H48 3.2180 no 1_545
O1 H54 2.9574 no 2_667
O1 H60 3.1696 no 1_565
O1 H63C 3.1010 no 1_565
C1 H63A 3.2897 no 1_665
C1 H63B 3.5436 no 1_665
C2 H58 3.3535 no 2_767
C3 H51 3.4587 no 2_767
C3 H58 3.0110 no 2_767
C3 H59A 3.4359 no .
C4 H51 3.1572 no 2_767
C4 H58 3.2312 no 2_767
C4 H59A 2.7076 no .
C5 H54 3.5512 no 2_667
C6 H45 3.5290 no 2_657
C6 H59A 3.1184 no .
C6 H59B 2.9946 no 2_657
C6 H59C 3.2349 no 2_657
C7 H45 3.5652 no 2_657
C7 H59A 3.2269 no .
C7 H59B 3.5923 no 2_657
C7 H59C 3.1697 no 2_657
C8 H25 3.3235 no 2_657
C8 H42 3.4395 no 1_655
C8 H51 3.4277 no 2_767
C8 H59A 3.0849 no .
C9 H49 3.2338 no .
C9 H51 2.7740 no 2_767
C9 H59A 2.8357 no .
C10 H59A 2.8741 no .
C10 H59B 3.5552 no 2_657
C11 H62 3.2841 no .
C11 H63A 3.0662 no 1_665
C11 H63B 3.4577 no 1_665
C11 H66 3.5307 no .
C12 H43 3.4583 no 2_766
C12 H46 3.5964 no 2_656
C12 H53 3.3214 no 1_655
C12 H63A 3.3466 no 1_665
C13 H28 3.4788 no 2_766
C13 H43 3.0156 no 2_766
C13 H55 2.9471 no 2_656
C14 H55 3.3705 no 2_656
C14 H66 3.5644 no 2_656
C17 H55 3.1786 no .
C17 H63C 3.4232 no 1_565
C18 H62 3.5064 no 2_656
C18 H63C 3.1734 no 1_565
C19 H29 3.4444 no 1_455
C19 H43 3.4167 no 2_666
C19 H62 3.1262 no 2_656
C19 H63C 3.1302 no 1_565
C20 H47 3.0037 no 2_656
C20 H62 3.5930 no 2_656
C20 H63C 3.3359 no 1_565
C21 H47 3.3293 no 2_656
C21 H60 3.3673 no 1_565
C21 H63C 3.5968 no 1_565
C22 H56 3.3164 no 1_665
C23 H28 3.4853 no 2_766
C23 H56 3.3006 no 1_665
C24 H50 3.2883 no 2_666
C24 H56 3.3266 no 1_665
C24 H63A 3.1302 no 2_656
C25 H26 3.4083 no 2_766
C25 H45 3.0022 no 1_665
C25 H50 2.9856 no 2_666
C25 H53 3.1537 no 2_666
C25 H56 3.3651 no 1_665
C26 H45 3.3222 no 1_665
C26 H50 3.1833 no 2_666
C26 H52 3.3789 no 2_667
C26 H56 3.3715 no 1_665
C27 H56 3.3146 no 1_665
C28 H54 2.9411 no 2_667
C28 H59B 3.1613 no 2_657
C29 H42A 3.4425 no .
C29 H54 2.8244 no 2_667
C29 H59B 3.2695 no 2_657
C29 H59C 3.1589 no .
C30 H3 3.5277 no 1_455
C30 H3 3.4615 no 2_657
C30 H54 2.8325 no 2_667
C30 H59B 3.3650 no 2_657
C31 H3 3.4043 no 1_455
C31 H49 3.0306 no 2_657
C31 H54 2.9534 no 2_667
C31 H59B 3.3498 no 2_657
C32 H47 3.2393 no 2_657
C32 H48 3.4173 no 2_667
C32 H49 3.1368 no 2_657
C32 H54 3.0712 no 2_667
C32 H59B 3.2463 no 2_657
C33 H54 3.0639 no 2_667
C33 H59B 3.1408 no 2_657
C35 H39 3.4061 no 2_767
C35 H58 3.4948 no 2_767
C36 H39 3.2729 no 2_767
C36 H63B 2.8740 no 2_657
C37 H24 3.4978 no 2_767
C37 H63B 2.9375 no 2_657
C38 H44 3.5866 no 2_667
C39 H44 3.3076 no 2_667
C40 H19 3.3548 no 2_657
C40 H31 3.5723 no .
C40 H59A 3.1458 no 2_657
C40 H59B 3.3190 no 2_657
C40 H59C 3.0195 no 2_657
C41 H57 2.8797 no .
C42 H31 3.2993 no .
C42 H38 3.4632 no .
C42 H57 2.8496 no .
C43 H26 3.1645 no 2_656
C43 H27 3.5082 no 2_656
C43 H38 3.0917 no .
C43 H57 3.0390 no .
C44 H27 3.4826 no 2_656
C44 H57 3.1020 no .
C45 H23 3.3407 no .
C45 H47 3.5444 no .
C45 H57 3.1109 no .
C46 H24 3.3332 no .
C46 H47 3.5912 no .
C46 H57 3.0211 no .
C47 H28 3.1188 no 2_656
C47 H58 3.5593 no 2_657
C48 H28 3.2858 no 2_656
C48 H36 3.5595 no 2_656
C49 H21 3.3267 no 2_657
C49 H41 3.3297 no 2_656
C50 H21 3.1003 no 2_657
C50 H27 3.4556 no 2_656
C50 H41 3.2663 no 2_656
C50 H50 3.2807 no 2_656
C50 H52 3.0523 no 2_657
C51 H19 3.0784 no 2_657
C51 H21 3.4061 no 2_657
C51 H27 2.9162 no 2_656
C52 H19 2.9918 no 2_657
C52 H26 3.5607 no 2_656
C52 H27 3.2292 no 2_656
C52 H36 3.5822 no 2_656
C53 H28 3.5388 no 2_656
C53 H36 3.4866 no 2_656
H3 F3 3.3219 no .
H3 F3 2.6437 no 2_757
H3 C30 3.5277 no 1_655
H3 C30 3.4615 no 2_657
H3 C31 3.4043 no 1_655
H3 H3 3.4115 no 2_757
H3 H25 3.0232 no 1_655
H3 H25 2.8092 no 2_657
H3 H42 2.7658 no 1_655
H3 H42 3.4973 no 2_657
H19 C40 3.3548 no 2_657
H19 C51 3.0784 no 2_657
H19 C52 2.9918 no 2_657
H19 H45 2.9446 no 2_657
H19 H57 3.0752 no 2_657
H19 H59B 2.7071 no 2_657
H19 H59C 3.2527 no 2_657
H21 C49 3.3267 no 2_657
H21 C50 3.1003 no 2_657
H21 C51 3.4061 no 2_657
H21 H47 3.2803 no 2_657
H21 H59B 3.5881 no 2_657
H23 F1 3.2874 no .
H23 F5 2.3216 no .
H23 C45 3.3407 no .
H23 H62 3.0230 no .
H23 H63A 3.2790 no 1_665
H23 H63B 3.3210 no 1_665
H24 P3 3.5223 no .
H24 F3 3.0153 no .
H24 F5 2.3044 no .
H24 C37 3.4978 no 2_767
H24 C46 3.3332 no .
H24 H49 2.8919 no .
H24 H51 2.6318 no 2_767
H24 H59A 3.3168 no .
H25 F2 3.0179 no 1_455
H25 F3 2.5276 no 1_455
H25 C8 3.3235 no 2_657
H25 H3 3.0232 no 1_455
H25 H3 2.8092 no 2_657
H25 H40 3.5375 no 2_657
H25 H54 3.3317 no 2_667
H26 P3 3.5484 no 2_756
H26 F1 2.8416 no 2_756
H26 F6 2.5488 no 2_756
H26 C25 3.4083 no 2_766
H26 C43 3.1645 no 2_656
H26 C52 3.5607 no 2_656
H26 H43 2.6018 no 2_766
H26 H45 3.0449 no 2_656
H26 H55 2.6795 no 2_656
H26 H57 3.3815 no 2_656
H27 C43 3.5082 no 2_656
H27 C44 3.4826 no 2_656
H27 C50 3.4556 no 2_656
H27 C51 2.9162 no 2_656
H27 C52 3.2292 no 2_656
H27 H45 3.3670 no 2_656
H27 H55 3.4099 no 2_656
H27 H57 2.8684 no 2_656
H27 H66 3.3344 no 2_656
H28 C13 3.4788 no 2_766
H28 C23 3.4853 no 2_766
H28 C47 3.1188 no 2_656
H28 C48 3.2858 no 2_656
H28 C53 3.5388 no 2_656
H28 H28 3.5337 no 2_766
H28 H36 3.0409 no 2_766
H28 H56 3.5283 no 2_656
H28 H63A 2.3343 no 2_656
H28 H63C 3.5149 no 2_656
H29 F1 2.4394 no 2_756
H29 C19 3.4444 no 1_655
H29 H43 3.3888 no 2_766
H29 H46 3.1874 no 1_655
H29 H46 3.0382 no 2_656
H29 H53 2.7335 no 1_655
H31 F2 2.9909 no 1_455
H31 C40 3.5723 no .
H31 C42 3.2993 no .
H31 H42A 2.6325 no .
H31 H54 3.3220 no 2_667
H31 H59C 2.8696 no .
H33 H52 3.4335 no 2_667
H36 C48 3.5595 no 2_656
H36 C52 3.5822 no 2_656
H36 C53 3.4866 no 2_656
H36 H28 3.0409 no 2_766
H38 F2 3.0849 no 1_455
H38 C42 3.4632 no .
H38 C43 3.0917 no .
H38 H42A 3.2453 no .
H38 H55 2.5946 no .
H39 C35 3.4061 no 2_767
H39 C36 3.2729 no 2_767
H39 H39 3.4878 no 2_767
H39 H58 3.2493 no 2_767
H40 P3 3.4147 no 2_757
H40 F3 2.6945 no 2_757
H40 F6 2.4390 no 2_757
H40 H25 3.5375 no 2_657
H40 H42A 3.2630 no 2_657
H40 H45 3.0100 no 2_657
H40 H59C 3.1565 no 2_657
H41 C49 3.3297 no 2_656
H41 C50 3.2663 no 2_656
H41 H47 3.2066 no 2_656
H41 H50 3.4399 no 2_666
H41 H60 3.3772 no 1_565
H41 H60 3.3015 no 2_656
H42 F3 2.6773 no 2_657
H42 F4 2.9668 no 2_657
H42 C8 3.4395 no 1_455
H42 H3 2.7658 no 1_455
H42 H3 3.4973 no 2_657
H42 H48 3.2407 no 2_667
H42 H49 2.8934 no 2_657
H42 H54 3.5036 no 2_667
H42A F2 2.5918 no 1_455
H42A F6 3.0253 no 1_455
H42A C29 3.4425 no .
H42A H31 2.6325 no .
H42A H38 3.2453 no .
H42A H40 3.2630 no 2_657
H42A H57 3.3145 no .
H43 P3 3.5657 no 1_565
H43 F1 3.2553 no 1_565
H43 F4 2.9155 no 1_565
H43 F6 2.6612 no 1_565
H43 C12 3.4583 no 2_766
H43 C13 3.0156 no 2_766
H43 C19 3.4167 no 2_666
H43 H26 2.6018 no 2_766
H43 H29 3.3888 no 2_766
H43 H45 2.8970 no 1_665
H43 H50 3.2095 no 2_666
H43 H53 2.6674 no 2_666
H44 C38 3.5866 no 2_667
H44 C39 3.3076 no 2_667
H44 H44 2.7910 no 2_667
H44 H54 3.2949 no 2_667
H45 F6 2.9574 no 1_455
H45 C6 3.5290 no 2_657
H45 C7 3.5652 no 2_657
H45 C25 3.0022 no 1_445
H45 C26 3.3222 no 1_445
H45 H19 2.9446 no 2_657
H45 H26 3.0449 no 2_656
H45 H27 3.3670 no 2_656
H45 H40 3.0100 no 2_657
H45 H43 2.8970 no 1_445
H45 H48 3.4522 no 1_445
H46 F1 2.6952 no 1_455
H46 F2 3.1355 no 1_455
H46 C12 3.5964 no 2_656
H46 H29 3.1874 no 1_455
H46 H29 3.0382 no 2_656
H46 H55 3.4565 no .
H46 H63C 3.5622 no 1_565
H47 C20 3.0037 no 2_656
H47 C21 3.3293 no 2_656
H47 C32 3.2393 no 2_657
H47 C45 3.5444 no .
H47 C46 3.5912 no .
H47 H21 3.2803 no 2_657
H47 H41 3.2066 no 2_656
H47 H50 2.6013 no 2_656
H47 H52 2.5136 no 2_657
H47 H62 3.5498 no .
H48 F4 2.7796 no 1_565
H48 F6 3.2180 no 1_565
H48 C32 3.4173 no 2_667
H48 H42 3.2407 no 2_667
H48 H45 3.4522 no 1_665
H48 H50 3.5019 no 2_666
H48 H52 2.7240 no 2_667
H49 F3 3.5932 no .
H49 F4 2.7927 no .
H49 F5 3.0886 no .
H49 C9 3.2338 no .
H49 C31 3.0306 no 2_657
H49 C32 3.1368 no 2_657
H49 H24 2.8919 no .
H49 H42 2.8934 no 2_657
H49 H52 3.0842 no 2_657
H49 H57 3.5645 no .
H50 C24 3.2883 no 2_666
H50 C25 2.9856 no 2_666
H50 C26 3.1833 no 2_666
H50 C50 3.2807 no 2_656
H50 H41 3.4399 no 2_666
H50 H43 3.2095 no 2_666
H50 H47 2.6013 no 2_656
H50 H48 3.5019 no 2_666
H50 H60 3.3472 no 2_656
H51 C3 3.4587 no 2_767
H51 C4 3.1572 no 2_767
H51 C8 3.4277 no 2_767
H51 C9 2.7740 no 2_767
H51 H24 2.6318 no 2_767
H51 H63B 2.8091 no 2_657
H52 F4 3.4323 no 2_657
H52 C26 3.3789 no 2_667
H52 C50 3.0523 no 2_657
H52 H33 3.4335 no 2_667
H52 H47 2.5136 no 2_657
H52 H48 2.7240 no 2_667
H52 H49 3.0842 no 2_657
H53 F1 2.9482 no 2_656
H53 F4 3.0888 no 2_656
H53 C12 3.3214 no 1_455
H53 C25 3.1537 no 2_666
H53 H29 2.7335 no 1_455
H53 H43 2.6674 no 2_666
H53 H62 3.0653 no 2_656
H53 H63A 3.5565 no 1_565
H53 H63C 3.4962 no 1_565
H54 O1 2.9574 no 2_667
H54 C5 3.5512 no 2_667
H54 C28 2.9411 no 2_667
H54 C29 2.8244 no 2_667
H54 C30 2.8325 no 2_667
H54 C31 2.9534 no 2_667
H54 C32 3.0712 no 2_667
H54 C33 3.0639 no 2_667
H54 H25 3.3317 no 2_667
H54 H31 3.3220 no 2_667
H54 H42 3.5036 no 2_667
H54 H44 3.2949 no 2_667
H55 F2 3.5555 no 1_455
H55 C13 2.9471 no 2_656
H55 C14 3.3705 no 2_656
H55 C17 3.1786 no .
H55 H26 2.6795 no 2_656
H55 H27 3.4099 no 2_656
H55 H38 2.5946 no .
H55 H46 3.4565 no .
H55 H57 3.5776 no .
H55 H66 3.2122 no 2_656
H56 C22 3.3164 no 1_445
H56 C23 3.3006 no 1_445
H56 C24 3.3266 no 1_445
H56 C25 3.3651 no 1_445
H56 C26 3.3715 no 1_445
H56 C27 3.3146 no 1_445
H56 H28 3.5283 no 2_656
H56 H58 3.2382 no 2_657
H57 C41 2.8797 no .
H57 C42 2.8496 no .
H57 C43 3.0390 no .
H57 C44 3.1020 no .
H57 C45 3.1109 no .
H57 C46 3.0211 no .
H57 H19 3.0752 no 2_657
H57 H26 3.3815 no 2_656
H57 H27 2.8684 no 2_656
H57 H42A 3.3145 no .
H57 H49 3.5645 no .
H57 H55 3.5776 no .
H57 H59B 3.4146 no .
H58 C2 3.3535 no 2_767
H58 C3 3.0110 no 2_767
H58 C4 3.2312 no 2_767
H58 C35 3.4948 no 2_767
H58 C47 3.5593 no 2_657
H58 H39 3.2493 no 2_767
H58 H56 3.2382 no 2_657
H58 H63B 2.6807 no 2_657
H59A C3 3.4359 no .
H59A C4 2.7076 no .
H59A C6 3.1184 no .
H59A C7 3.2269 no .
H59A C8 3.0849 no .
H59A C9 2.8357 no .
H59A C10 2.8741 no .
H59A C40 3.1458 no 2_657
H59A H24 3.3168 no .
H59A H59A 3.2422 no 2_657
H59A H59B 3.0118 no 2_657
H59A H59C 2.6781 no 2_657
H59B C6 2.9946 no 2_657
H59B C7 3.5923 no 2_657
H59B C10 3.5552 no 2_657
H59B C28 3.1613 no 2_657
H59B C29 3.2695 no 2_657
H59B C30 3.3650 no 2_657
H59B C31 3.3498 no 2_657
H59B C32 3.2463 no 2_657
H59B C33 3.1408 no 2_657
H59B C40 3.3190 no 2_657
H59B H19 2.7071 no 2_657
H59B H21 3.5881 no 2_657
H59B H57 3.4146 no .
H59B H59A 3.0118 no 2_657
H59B H59B 3.5710 no 2_657
H59B H59C 2.8796 no 2_657
H59C C6 3.2349 no 2_657
H59C C7 3.1697 no 2_657
H59C C29 3.1589 no .
H59C C40 3.0195 no 2_657
H59C H19 3.2527 no 2_657
H59C H31 2.8696 no .
H59C H40 3.1565 no 2_657
H59C H59A 2.6781 no 2_657
H59C H59B 2.8796 no 2_657
H59C H59C 2.9924 no 2_657
H60 O1 3.1696 no 1_545
H60 C21 3.3673 no 1_545
H60 H41 3.3772 no 1_545
H60 H41 3.3015 no 2_656
H60 H50 3.3472 no 2_656
H62 F1 3.5540 no .
H62 F4 2.8040 no .
H62 F5 3.1123 no .
H62 C11 3.2841 no .
H62 C18 3.5064 no 2_656
H62 C19 3.1262 no 2_656
H62 C20 3.5930 no 2_656
H62 H23 3.0230 no .
H62 H47 3.5498 no .
H62 H53 3.0653 no 2_656
H63A C1 3.2897 no 1_445
H63A C11 3.0662 no 1_445
H63A C12 3.3466 no 1_445
H63A C24 3.1302 no 2_656
H63A H23 3.2790 no 1_445
H63A H28 2.3343 no 2_656
H63A H53 3.5565 no 1_545
H63B C1 3.5436 no 1_445
H63B C11 3.4577 no 1_445
H63B C36 2.8740 no 2_657
H63B C37 2.9375 no 2_657
H63B H23 3.3210 no 1_445
H63B H51 2.8091 no 2_657
H63B H58 2.6807 no 2_657
H63C O1 3.1010 no 1_545
H63C C17 3.4232 no 1_545
H63C C18 3.1734 no 1_545
H63C C19 3.1302 no 1_545
H63C C20 3.3359 no 1_545
H63C C21 3.5968 no 1_545
H63C H28 3.5149 no 2_656
H63C H46 3.5622 no 1_545
H63C H53 3.4962 no 1_545
H66 C11 3.5307 no .
H66 C14 3.5644 no 2_656
H66 H27 3.3344 no 2_656
H66 H55 3.2122 no 2_656
H66 H66 3.2749 no 2_656

loop_
_geom_torsion_atom_site_label_1
_geom_torsion_atom_site_label_2
_geom_torsion_atom_site_label_3
_geom_torsion_atom_site_label_4
_geom_torsion
_geom_torsion_publ_flag
P1 Rh1 C2 C1 -7.2(3) no
P1 Rh1 C2 C3 176.16(18) no
C2 Rh1 P1 C15 8.90(11) no
C2 Rh1 P1 C16 128.61(12) no
C2 Rh1 P1 C22 -107.57(12) no
P1 Rh1 C3 C2 -3.97(19) no
P1 Rh1 C3 C4 176.9(2) no
C3 Rh1 P1 C15 11.09(12) no
C3 Rh1 P1 C16 130.80(12) no
C3 Rh1 P1 C22 -105.38(12) no
C5 Rh1 P1 C15 -162.06(18) no
C5 Rh1 P1 C16 -42.35(18) no
C5 Rh1 P1 C22 81.47(18) no
P2 Rh1 C2 C1 -178.7(2) no
P2 Rh1 C2 C3 4.72(19) no
C2 Rh1 P2 C10 -7.02(12) no
C2 Rh1 P2 C28 -127.94(12) no
C2 Rh1 P2 C34 110.09(12) no
P2 Rh1 C3 C2 -175.42(18) no
P2 Rh1 C3 C4 5.5(3) no
C3 Rh1 P2 C10 -4.41(11) no
C3 Rh1 P2 C28 -125.34(12) no
C3 Rh1 P2 C34 112.70(12) no
C5 Rh1 P2 C10 166.53(18) no
C5 Rh1 P2 C28 45.60(19) no
C5 Rh1 P2 C34 -76.36(19) no
C2 Rh1 C3 C4 -179.1(5) no
C3 Rh1 C2 C1 176.6(5) no
Rh1 P1 C15 C1 -11.6(3) no
Rh1 P1 C15 C14 169.0(3) no
Rh1 P1 C16 C17 -35.8(5) no
Rh1 P1 C16 C21 145.1(3) no
Rh1 P1 C22 C23 152.4(4) no
Rh1 P1 C22 C27 -25.8(5) no
C15 P1 C16 C17 84.7(4) no
C15 P1 C16 C21 -94.4(4) no
C16 P1 C15 C1 -137.9(3) no
C16 P1 C15 C14 42.6(4) no
C15 P1 C22 C23 35.0(5) no
C15 P1 C22 C27 -143.2(4) no
C22 P1 C15 C1 108.6(3) no
C22 P1 C15 C14 -70.9(4) no
C16 P1 C22 C23 -78.2(5) no
C16 P1 C22 C27 103.6(4) no
C22 P1 C16 C17 -162.2(4) no
C22 P1 C16 C21 18.7(5) no
Rh1 P2 C10 C4 3.9(3) no
Rh1 P2 C10 C6 -174.5(3) no
Rh1 P2 C28 C29 28.5(5) no
Rh1 P2 C28 C33 -156.0(3) no
Rh1 P2 C34 C35 -115.8(3) no
Rh1 P2 C34 C39 64.7(4) no
C10 P2 C28 C29 -93.5(4) no
C10 P2 C28 C33 82.0(4) no
C28 P2 C10 C4 131.5(3) no
C28 P2 C10 C6 -46.9(4) no
C10 P2 C34 C35 2.7(4) no
C10 P2 C34 C39 -176.8(3) no
C34 P2 C10 C4 -116.9(3) no
C34 P2 C10 C6 64.7(4) no
C28 P2 C34 C35 115.4(4) no
C28 P2 C34 C39 -64.1(4) no
C34 P2 C28 C29 154.0(4) no
C34 P2 C28 C33 -30.4(5) no
C2 C1 C11 C12 175.2(3) no
C11 C1 C2 Rh1 -175.8(3) no
C2 C1 C15 P1 6.9(5) no
C2 C1 C15 C14 -173.6(3) no
C15 C1 C2 Rh1 1.9(5) no
C11 C1 C15 P1 -175.4(3) no
C11 C1 C15 C14 4.1(6) no
C15 C1 C11 C12 -2.4(6) no
Rh1 C3 C4 C9 176.0(2) no
Rh1 C3 C4 C10 -4.7(5) no
C3 C4 C9 C8 179.9(3) no
C3 C4 C10 P2 0.0(5) no
C3 C4 C10 C6 178.5(3) no
C9 C4 C10 P2 179.3(3) no
C9 C4 C10 C6 -2.2(6) no
C10 C4 C9 C8 0.6(6) no
C7 C6 C10 P2 -179.3(4) no
C7 C6 C10 C4 2.4(6) no
C10 C6 C7 C8 -1.1(6) no
C6 C7 C8 C9 -0.5(6) no
C7 C8 C9 C4 0.7(6) no
C1 C11 C12 C13 0.0(6) no
C11 C12 C13 C14 0.7(6) no
C12 C13 C14 C15 1.0(6) no
C13 C14 C15 P1 176.1(4) no
C13 C14 C15 C1 -3.3(6) no
P1 C16 C17 C18 -175.6(4) no
P1 C16 C21 C20 176.6(4) no
C17 C16 C21 C20 -2.5(9) no
C21 C16 C17 C18 3.5(9) no
C16 C17 C18 C19 -2.3(10) no
C17 C18 C19 C20 0.1(11) no
C18 C19 C20 C21 0.9(11) no
C19 C20 C21 C16 0.3(11) no
P1 C22 C23 C24 -179.2(4) no
P1 C22 C27 C26 -179.0(4) no
C23 C22 C27 C26 2.7(9) no
C27 C22 C23 C24 -1.0(9) no
C22 C23 C24 C25 -0.6(9) no
C23 C24 C25 C26 0.5(10) no
C24 C25 C26 C27 1.2(10) no
C25 C26 C27 C22 -2.8(10) no
P2 C28 C29 C30 176.1(4) no
P2 C28 C33 C32 -176.1(4) no
C29 C28 C33 C32 -0.6(9) no
C33 C28 C29 C30 0.5(9) no
C28 C29 C30 C31 -0.1(9) no
C29 C30 C31 C32 -0.1(11) no
C30 C31 C32 C33 -0.1(12) no
C31 C32 C33 C28 0.4(11) no
P2 C34 C35 C36 179.5(4) no
P2 C34 C39 C38 178.5(4) no
C35 C34 C39 C38 -1.0(8) no
C39 C34 C35 C36 -1.0(8) no
C34 C35 C36 C37 1.1(9) no
C35 C36 C37 C38 0.8(10) no
C36 C37 C38 C39 -2.8(10) no
C37 C38 C39 C34 2.9(10) no
C40 C41 C42 C43 -179.9(6) no
C40 C41 C46 C45 -179.9(6) no
C42 C41 C46 C45 0.1(9) no
C46 C41 C42 C43 0.2(10) no
C41 C42 C43 C44 -0.7(13) no
C42 C43 C44 C45 1.1(16) no
C43 C44 C45 C46 -0.9(14) no
C44 C45 C46 C41 0.2(9) no
C47 C48 C49 C50 -178.8(6) no
C47 C48 C53 C52 -179.8(6) no
C49 C48 C53 C52 1.1(9) no
C53 C48 C49 C50 0.3(9) no
C48 C49 C50 C51 -0.7(10) no
C49 C50 C51 C52 -0.5(10) no
C50 C51 C52 C53 1.9(10) no
C51 C52 C53 C48 -2.2(10) no
